data_7160921
loop_
_publ_author_name
'Gong, Zhi-Yuan'
'Tao, Sheng'
'Li, Xiao-Bin'
'Wang, Tao'
'Chen, Fei'
'Du, Zhi-Hong'
'Bo, Chun-Bo'
'Li, Min'
'Liu, Ning'

_publ_section_title
;
 N-Heterocyclic Carbene Ruthenium Complexes Synthesized by
 Hydrogen-Bonding-Assisted Strategy for Dehydrogenative Rearrangement of
 Esters
;
_journal_name_full 'Organic &amp; Biomolecular Chemistry'
_journal_paper_doi 10.1039/D5OB01811K
_journal_year 2025
_chemical_formula_sum 'C19 H24 I2 N2 Ru'
_chemical_formula_weight 635.27
_space_group_crystal_system monoclinic
_space_group_IT_number 14
_space_group_name_Hall '-P 2ybc'
_space_group_name_H-M_alt 'P 1 21/c 1'
_atom_sites_solution_hydrogens geom
_audit_creation_method SHELXL-2018/3
_audit_update_record
;
2023-12-27 deposited with the CCDC.	2025-12-09 downloaded from the CCDC.
;
_cell_angle_alpha 90
_cell_angle_beta 98.0110(10)
_cell_angle_gamma 90
_cell_formula_units_Z 4
_cell_length_a 15.5995(4)
_cell_length_b 7.9181(2)
_cell_length_c 16.7838(5)
_cell_measurement_reflns_used 9926
_cell_measurement_temperature 173(2)
_cell_measurement_theta_max 29.55
_cell_measurement_theta_min 2.45
_cell_volume 2052.88(10)
_computing_cell_refinement 'Bruker SAINT'
_computing_data_collection 'Bruker APEX3'
_computing_data_reduction 'Bruker SAINT'
_computing_structure_refinement 'SHELXL-2018/3 (Sheldrick, 2018)'
_computing_structure_solution 'SHELXT 2014/5 (Sheldrick, 2014)'
_diffrn_ambient_temperature 173(2)
_diffrn_measured_fraction_theta_full 0.991
_diffrn_measured_fraction_theta_max 0.994
_diffrn_measurement_device_type 'Bruker D8 Venture'
_diffrn_measurement_method '\f and \w scans'
_diffrn_radiation_type MoK\a
_diffrn_radiation_wavelength 0.71073
_diffrn_reflns_av_R_equivalents 0.0321
_diffrn_reflns_av_unetI/netI 0.0183
_diffrn_reflns_Laue_measured_fraction_full 0.991
_diffrn_reflns_Laue_measured_fraction_max 0.994
_diffrn_reflns_limit_h_max 21
_diffrn_reflns_limit_h_min -21
_diffrn_reflns_limit_k_max 11
_diffrn_reflns_limit_k_min -10
_diffrn_reflns_limit_l_max 22
_diffrn_reflns_limit_l_min -23
_diffrn_reflns_number 34781
_diffrn_reflns_point_group_measured_fraction_full 0.991
_diffrn_reflns_point_group_measured_fraction_max 0.994
_diffrn_reflns_theta_full 25.242
_diffrn_reflns_theta_max 29.578
_diffrn_reflns_theta_min 2.451
_exptl_absorpt_coefficient_mu 3.775
_exptl_absorpt_correction_T_max 0.7459
_exptl_absorpt_correction_T_min 0.5287
_exptl_absorpt_correction_type multi-scan
_exptl_absorpt_process_details SADABS
_exptl_crystal_density_diffrn 2.055
_exptl_crystal_description block
_exptl_crystal_F_000 1208
_exptl_crystal_size_max 0.250
_exptl_crystal_size_mid 0.240
_exptl_crystal_size_min 0.220
_refine_diff_density_max 1.849
_refine_diff_density_min -1.948
_refine_diff_density_rms 0.081
_refine_ls_extinction_method none
_refine_ls_goodness_of_fit_ref 1.050
_refine_ls_hydrogen_treatment constr
_refine_ls_matrix_type full
_refine_ls_number_parameters 222
_refine_ls_number_reflns 5716
_refine_ls_number_restraints 0
_refine_ls_restrained_S_all 1.050
_refine_ls_R_factor_all 0.0257
_refine_ls_R_factor_gt 0.0231
_refine_ls_shift/su_max 0.002
_refine_ls_shift/su_mean 0.000
_refine_ls_structure_factor_coef Fsqd
_refine_ls_weighting_details 'w=1/[\s^2^(Fo^2^)+(0.0160P)^2^+3.2960P] where P=(Fo^2^+2Fc^2^)/3'
_refine_ls_weighting_scheme calc
_refine_ls_wR_factor_gt 0.0510
_refine_ls_wR_factor_ref 0.0519
_reflns_Friedel_coverage 0.000
_reflns_number_gt 5347
_reflns_number_total 5716
_reflns_threshold_expression 'I > 2\s(I)'
_cod_data_source_file d5ob01811k2.cif
_cod_data_source_block 11_a
_cod_original_sg_symbol_H-M 'P 21/c'
_cod_database_code 7160921
_shelx_shelxl_version_number 2018/3
_shelx_space_group_comment
;
The symmetry employed for this shelxl refinement is uniquely defined
by the following loop, which should always be used as a source of
symmetry information in preference to the above space-group names.
They are only intended as comments.
;
_shelx_estimated_absorpt_t_min 0.452
_shelx_estimated_absorpt_t_max 0.491

loop_
_space_group_symop_operation_xyz
'x, y, z'
'-x, y+1/2, -z+1/2'
'-x, -y, -z'
'x, -y-1/2, z-1/2'

loop_
_atom_site_label
_atom_site_type_symbol
_atom_site_fract_x
_atom_site_fract_y
_atom_site_fract_z
_atom_site_U_iso_or_equiv
_atom_site_adp_type
_atom_site_occupancy
_atom_site_site_symmetry_order
_atom_site_calc_flag
_atom_site_refinement_flags_posn
_atom_site_refinement_flags_adp
_atom_site_refinement_flags_occupancy
_atom_site_disorder_assembly
_atom_site_disorder_group
I1 I 0.82864(2) 0.74222(3) 0.51893(2) 0.04294(6) Uani 1 1 d . . . . .
C1 C 0.66888(14) 0.5309(3) 0.39213(12) 0.0221(4) Uani 1 1 d . . . . .
N1 N 0.66740(12) 0.4085(2) 0.44931(11) 0.0244(4) Uani 1 1 d . . . . .
Ru1 Ru 0.77736(2) 0.65177(2) 0.36157(2) 0.02263(4) Uani 1 1 d . . . . .
I2 I 0.69693(2) 0.96170(2) 0.34880(2) 0.04021(5) Uani 1 1 d . . . . .
C2 C 0.58372(15) 0.3506(3) 0.45120(13) 0.0256(4) Uani 1 1 d . . . . .
N2 N 0.58514(12) 0.5435(2) 0.35562(11) 0.0242(4) Uani 1 1 d . . . . .
C4 C 0.73980(17) 0.3379(3) 0.50253(15) 0.0335(5) Uani 1 1 d . . . . .
H4A H 0.737832 0.214368 0.499110 0.050 Uiso 1 1 calc R U . . .
H4B H 0.736276 0.373013 0.557967 0.050 Uiso 1 1 calc R U . . .
H4C H 0.794193 0.378593 0.486455 0.050 Uiso 1 1 calc R U . . .
C3 C 0.53133(14) 0.4361(3) 0.39155(14) 0.0260(4) Uani 1 1 d . . . . .
C8 C 0.40922(18) 0.2976(4) 0.42842(19) 0.0410(7) Uani 1 1 d . . . . .
H8 H 0.348566 0.277996 0.421721 0.049 Uiso 1 1 calc R U . . .
C7 C 0.4620(2) 0.2105(4) 0.48871(18) 0.0423(7) Uani 1 1 d . . . . .
H7 H 0.436562 0.133871 0.522121 0.051 Uiso 1 1 calc R U . . .
C6 C 0.55067(19) 0.2334(3) 0.50073(16) 0.0351(6) Uani 1 1 d . . . . .
H6 H 0.587182 0.172347 0.540747 0.042 Uiso 1 1 calc R U . . .
C5 C 0.55107(17) 0.6443(3) 0.28606(16) 0.0351(5) Uani 1 1 d . . . . .
H5A H 0.599074 0.686585 0.259721 0.053 Uiso 1 1 calc R U . . .
H5B H 0.518277 0.739874 0.303382 0.053 Uiso 1 1 calc R U . . .
H5C H 0.512883 0.574450 0.248127 0.053 Uiso 1 1 calc R U . . .
C9 C 0.44216(16) 0.4117(3) 0.37806(17) 0.0344(5) Uani 1 1 d . . . . .
H9 H 0.406017 0.469852 0.336715 0.041 Uiso 1 1 calc R U . . .
C10 C 0.77410(16) 0.4807(3) 0.25711(14) 0.0297(5) Uani 1 1 d . . . . .
C11 C 0.83026(16) 0.4137(3) 0.32394(15) 0.0308(5) Uani 1 1 d . . . . .
H11 H 0.814602 0.305560 0.349142 0.037 Uiso 1 1 calc R U . . .
C12 C 0.89837(16) 0.5129(4) 0.36327(15) 0.0326(5) Uani 1 1 d . . . . .
H12 H 0.929336 0.473264 0.416150 0.039 Uiso 1 1 calc R U . . .
C13 C 0.91599(15) 0.6795(4) 0.33617(15) 0.0326(5) Uani 1 1 d . . . . .
C14 C 0.86011(17) 0.7433(4) 0.27138(15) 0.0332(5) Uani 1 1 d . . . . .
H14 H 0.861599 0.867174 0.260029 0.040 Uiso 1 1 calc R U . . .
C15 C 0.78882(16) 0.6469(3) 0.23306(14) 0.0310(5) Uani 1 1 d . . . . .
H15 H 0.743561 0.704459 0.194373 0.037 Uiso 1 1 calc R U . . .
C16 C 0.70127(19) 0.3768(4) 0.21420(17) 0.0421(6) Uani 1 1 d . . . . .
H16A H 0.658757 0.451457 0.183428 0.063 Uiso 1 1 calc R U . . .
H16B H 0.673366 0.313468 0.253679 0.063 Uiso 1 1 calc R U . . .
H16C H 0.724170 0.297732 0.177494 0.063 Uiso 1 1 calc R U . . .
C17 C 0.99123(18) 0.7805(5) 0.37921(18) 0.0457(7) Uani 1 1 d . . . . .
H17 H 0.997508 0.749947 0.437549 0.055 Uiso 1 1 calc R U . . .
C18 C 0.9768(3) 0.9702(5) 0.3727(3) 0.0747(13) Uani 1 1 d . . . . .
H18A H 0.978322 1.006211 0.317025 0.112 Uiso 1 1 calc R U . . .
H18B H 1.022517 1.028445 0.408348 0.112 Uiso 1 1 calc R U . . .
H18C H 0.920342 0.998179 0.388443 0.112 Uiso 1 1 calc R U . . .
C19 C 1.0747(2) 0.7276(6) 0.3474(2) 0.0644(11) Uani 1 1 d . . . . .
H19A H 1.069233 0.750307 0.289537 0.097 Uiso 1 1 calc R U . . .
H19B H 1.084777 0.606634 0.357069 0.097 Uiso 1 1 calc R U . . .
H19C H 1.123594 0.791908 0.375338 0.097 Uiso 1 1 calc R U . . .

loop_
_atom_site_aniso_label
_atom_site_aniso_U_11
_atom_site_aniso_U_22
_atom_site_aniso_U_33
_atom_site_aniso_U_23
_atom_site_aniso_U_13
_atom_site_aniso_U_12
I1 0.03939(9) 0.06596(13) 0.02481(8) -0.01688(8) 0.00923(6) -0.02729(8)
C1 0.0254(10) 0.0233(10) 0.0186(9) -0.0035(7) 0.0062(7) -0.0059(8)
N1 0.0266(9) 0.0269(9) 0.0202(8) -0.0002(7) 0.0054(7) -0.0060(7)
Ru1 0.02356(8) 0.02651(9) 0.01876(8) -0.00339(6) 0.00627(6) -0.00861(6)
I2 0.04591(10) 0.02407(8) 0.05260(11) -0.00650(7) 0.01368(8) -0.00659(7)
C2 0.0297(11) 0.0243(10) 0.0246(10) -0.0060(8) 0.0098(8) -0.0093(8)
N2 0.0239(8) 0.0241(9) 0.0245(9) -0.0016(7) 0.0030(7) -0.0046(7)
C4 0.0350(12) 0.0389(13) 0.0249(11) 0.0048(10) -0.0014(9) -0.0047(10)
C3 0.0254(10) 0.0239(10) 0.0300(11) -0.0091(9) 0.0089(8) -0.0084(8)
C8 0.0322(12) 0.0422(15) 0.0528(17) -0.0247(13) 0.0203(12) -0.0186(11)
C7 0.0532(16) 0.0361(13) 0.0437(15) -0.0153(12) 0.0283(13) -0.0243(12)
C6 0.0482(15) 0.0308(12) 0.0291(12) -0.0041(10) 0.0149(11) -0.0149(11)
C5 0.0349(12) 0.0314(12) 0.0363(13) 0.0062(10) -0.0043(10) -0.0034(10)
C9 0.0248(11) 0.0360(13) 0.0431(14) -0.0159(11) 0.0073(10) -0.0070(10)
C10 0.0323(11) 0.0359(12) 0.0228(10) -0.0083(9) 0.0100(9) -0.0052(10)
C11 0.0340(12) 0.0314(12) 0.0292(11) -0.0037(9) 0.0121(9) -0.0017(10)
C12 0.0269(11) 0.0452(14) 0.0268(11) 0.0019(10) 0.0071(9) 0.0007(10)
C13 0.0239(10) 0.0476(15) 0.0278(11) -0.0021(10) 0.0090(9) -0.0099(10)
C14 0.0329(12) 0.0412(14) 0.0275(11) 0.0025(10) 0.0115(9) -0.0095(10)
C15 0.0316(11) 0.0429(14) 0.0194(10) 0.0001(9) 0.0072(8) -0.0035(10)
C16 0.0451(15) 0.0446(15) 0.0366(14) -0.0191(12) 0.0062(11) -0.0097(12)
C17 0.0300(13) 0.069(2) 0.0376(14) 0.0022(14) 0.0030(11) -0.0227(13)
C18 0.057(2) 0.066(2) 0.096(3) -0.007(2) -0.006(2) -0.037(2)
C19 0.0284(14) 0.109(3) 0.056(2) 0.012(2) 0.0055(13) -0.0174(17)

loop_
_atom_type_symbol
_atom_type_description
_atom_type_scat_dispersion_real
_atom_type_scat_dispersion_imag
_atom_type_scat_source
C C 0.0033 0.0016 'International Tables Vol C Tables 4.2.6.8 and 6.1.1.4'
H H 0.0000 0.0000 'International Tables Vol C Tables 4.2.6.8 and 6.1.1.4'
I I -0.4742 1.8119 'International Tables Vol C Tables 4.2.6.8 and 6.1.1.4'
N N 0.0061 0.0033 'International Tables Vol C Tables 4.2.6.8 and 6.1.1.4'
Ru Ru -1.2594 0.8363 'International Tables Vol C Tables 4.2.6.8 and 6.1.1.4'

loop_
_geom_angle_atom_site_label_1
_geom_angle_atom_site_label_2
_geom_angle_atom_site_label_3
_geom_angle
_geom_angle_site_symmetry_1
_geom_angle_site_symmetry_3
_geom_angle_publ_flag
N1 C1 N2 104.97(18) . . ?
N1 C1 Ru1 126.61(16) . . ?
N2 C1 Ru1 128.18(16) . . ?
C1 N1 C2 111.00(19) . . ?
C1 N1 C4 128.17(19) . . ?
C2 N1 C4 120.82(19) . . ?
C1 Ru1 C12 119.97(10) . . ?
C1 Ru1 C11 91.57(9) . . ?
C12 Ru1 C11 37.66(10) . . ?
C1 Ru1 C15 114.70(9) . . ?
C12 Ru1 C15 79.32(9) . . ?
C11 Ru1 C15 67.31(10) . . ?
C1 Ru1 C10 89.08(8) . . ?
C12 Ru1 C10 68.02(10) . . ?
C11 Ru1 C10 37.84(9) . . ?
C15 Ru1 C10 37.24(10) . . ?
C1 Ru1 C14 152.15(9) . . ?
C12 Ru1 C14 66.00(10) . . ?
C11 Ru1 C14 78.91(10) . . ?
C15 Ru1 C14 37.52(9) . . ?
C10 Ru1 C14 67.32(9) . . ?
C1 Ru1 C13 157.43(10) . . ?
C12 Ru1 C13 37.51(10) . . ?
C11 Ru1 C13 67.78(10) . . ?
C15 Ru1 C13 66.81(9) . . ?
C10 Ru1 C13 80.08(9) . . ?
C14 Ru1 C13 35.87(9) . . ?
C1 Ru1 I1 91.20(6) . . ?
C12 Ru1 I1 89.04(7) . . ?
C11 Ru1 I1 115.58(7) . . ?
C15 Ru1 I1 154.07(7) . . ?
C10 Ru1 I1 153.39(7) . . ?
C14 Ru1 I1 116.56(7) . . ?
C13 Ru1 I1 89.88(6) . . ?
C1 Ru1 I2 92.99(6) . . ?
C12 Ru1 I2 146.63(7) . . ?
C11 Ru1 I2 158.94(7) . . ?
C15 Ru1 I2 92.17(7) . . ?
C10 Ru1 I2 121.67(7) . . ?
C14 Ru1 I2 87.61(7) . . ?
C13 Ru1 I2 109.56(7) . . ?
I1 Ru1 I2 84.884(8) . . ?
C3 C2 N1 106.57(19) . . ?
C3 C2 C6 122.0(2) . . ?
N1 C2 C6 131.4(2) . . ?
C1 N2 C3 110.95(19) . . ?
C1 N2 C5 128.3(2) . . ?
C3 N2 C5 120.6(2) . . ?
N1 C4 H4A 109.5 . . ?
N1 C4 H4B 109.5 . . ?
H4A C4 H4B 109.5 . . ?
N1 C4 H4C 109.5 . . ?
H4A C4 H4C 109.5 . . ?
H4B C4 H4C 109.5 . . ?
C2 C3 N2 106.44(19) . . ?
C2 C3 C9 121.9(2) . . ?
N2 C3 C9 131.7(2) . . ?
C9 C8 C7 122.3(2) . . ?
C9 C8 H8 118.9 . . ?
C7 C8 H8 118.9 . . ?
C6 C7 C8 121.3(2) . . ?
C6 C7 H7 119.4 . . ?
C8 C7 H7 119.4 . . ?
C7 C6 C2 116.5(3) . . ?
C7 C6 H6 121.7 . . ?
C2 C6 H6 121.7 . . ?
N2 C5 H5A 109.5 . . ?
N2 C5 H5B 109.5 . . ?
H5A C5 H5B 109.5 . . ?
N2 C5 H5C 109.5 . . ?
H5A C5 H5C 109.5 . . ?
H5B C5 H5C 109.5 . . ?
C8 C9 C3 116.1(3) . . ?
C8 C9 H9 122.0 . . ?
C3 C9 H9 122.0 . . ?
C15 C10 C11 117.9(2) . . ?
C15 C10 C16 121.2(2) . . ?
C11 C10 C16 120.9(2) . . ?
C15 C10 Ru1 70.55(13) . . ?
C11 C10 Ru1 70.15(13) . . ?
C16 C10 Ru1 130.38(18) . . ?
C12 C11 C10 120.1(2) . . ?
C12 C11 Ru1 70.98(15) . . ?
C10 C11 Ru1 72.01(14) . . ?
C12 C11 H11 119.5 . . ?
C10 C11 H11 119.5 . . ?
Ru1 C11 H11 119.5 . . ?
C11 C12 C13 122.0(2) . . ?
C11 C12 Ru1 71.36(14) . . ?
C13 C12 Ru1 74.69(15) . . ?
C11 C12 H12 118.7 . . ?
C13 C12 H12 118.7 . . ?
Ru1 C12 H12 118.7 . . ?
C14 C13 C12 117.1(2) . . ?
C14 C13 C17 122.7(3) . . ?
C12 C13 C17 120.2(2) . . ?
C14 C13 Ru1 70.89(14) . . ?
C12 C13 Ru1 67.80(13) . . ?
C17 C13 Ru1 130.91(19) . . ?
C13 C14 C15 121.5(2) . . ?
C13 C14 Ru1 73.25(14) . . ?
C15 C14 Ru1 69.22(13) . . ?
C13 C14 H14 118.5 . . ?
C15 C14 H14 118.5 . . ?
Ru1 C14 H14 118.5 . . ?
C10 C15 C14 121.4(2) . . ?
C10 C15 Ru1 72.21(13) . . ?
C14 C15 Ru1 73.26(14) . . ?
C10 C15 H15 119.0 . . ?
C14 C15 H15 119.0 . . ?
Ru1 C15 H15 119.0 . . ?
C10 C16 H16A 109.5 . . ?
C10 C16 H16B 109.5 . . ?
H16A C16 H16B 109.5 . . ?
C10 C16 H16C 109.5 . . ?
H16A C16 H16C 109.5 . . ?
H16B C16 H16C 109.5 . . ?
C13 C17 C18 112.9(3) . . ?
C13 C17 C19 109.2(3) . . ?
C18 C17 C19 111.7(3) . . ?
C13 C17 H17 107.6 . . ?
C18 C17 H17 107.6 . . ?
C19 C17 H17 107.6 . . ?
C17 C18 H18A 109.5 . . ?
C17 C18 H18B 109.5 . . ?
H18A C18 H18B 109.5 . . ?
C17 C18 H18C 109.5 . . ?
H18A C18 H18C 109.5 . . ?
H18B C18 H18C 109.5 . . ?
C17 C19 H19A 109.5 . . ?
C17 C19 H19B 109.5 . . ?
H19A C19 H19B 109.5 . . ?
C17 C19 H19C 109.5 . . ?
H19A C19 H19C 109.5 . . ?
H19B C19 H19C 109.5 . . ?

loop_
_geom_bond_atom_site_label_1
_geom_bond_atom_site_label_2
_geom_bond_distance
_geom_bond_site_symmetry_2
_geom_bond_publ_flag
I1 Ru1 2.7458(2) . ?
C1 N1 1.366(3) . ?
C1 N2 1.367(3) . ?
C1 Ru1 2.070(2) . ?
N1 C2 1.388(3) . ?
N1 C4 1.451(3) . ?
Ru1 C12 2.181(3) . ?
Ru1 C11 2.186(2) . ?
Ru1 C15 2.189(2) . ?
Ru1 C10 2.211(2) . ?
Ru1 C14 2.242(2) . ?
Ru1 C13 2.272(2) . ?
Ru1 I2 2.7509(3) . ?
C2 C3 1.379(3) . ?
C2 C6 1.392(3) . ?
N2 C3 1.390(3) . ?
N2 C5 1.452(3) . ?
C4 H4A 0.9800 . ?
C4 H4B 0.9800 . ?
C4 H4C 0.9800 . ?
C3 C9 1.391(3) . ?
C8 C9 1.384(4) . ?
C8 C7 1.395(5) . ?
C8 H8 0.9500 . ?
C7 C6 1.381(4) . ?
C7 H7 0.9500 . ?
C6 H6 0.9500 . ?
C5 H5A 0.9800 . ?
C5 H5B 0.9800 . ?
C5 H5C 0.9800 . ?
C9 H9 0.9500 . ?
C10 C15 1.405(4) . ?
C10 C11 1.426(4) . ?
C10 C16 1.503(3) . ?
C11 C12 1.410(4) . ?
C11 H11 1.0000 . ?
C12 C13 1.435(4) . ?
C12 H12 1.0000 . ?
C13 C14 1.390(4) . ?
C13 C17 1.517(4) . ?
C14 C15 1.426(3) . ?
C14 H14 1.0000 . ?
C15 H15 1.0000 . ?
C16 H16A 0.9800 . ?
C16 H16B 0.9800 . ?
C16 H16C 0.9800 . ?
C17 C18 1.521(6) . ?
C17 C19 1.533(5) . ?
C17 H17 1.0000 . ?
C18 H18A 0.9800 . ?
C18 H18B 0.9800 . ?
C18 H18C 0.9800 . ?
C19 H19A 0.9800 . ?
C19 H19B 0.9800 . ?
C19 H19C 0.9800 . ?
